data_8107513
loop_
_publ_author_name
'Shi, Zheng'
'Zhang, Zhongyu'
'Han, Bing'
'Li, Yunyun'

_publ_section_title
;
 The crystal structure of diaqua-methanol-\k1 O-
 (3-thiophenecarboxylato-\kO)-(2,2&#x2032;-dipyridyl-\k2
 N,N&#x2032;)manganese(II) 3-thiophenecarboxylate, C21H22N2O7S2Mn
;
_journal_issue 4
_journal_name_full 'Zeitschrift f\"ur Kristallographie - New Crystal Structures'
_journal_page_first 623
_journal_page_last 625
_journal_paper_doi 10.1515/ncrs-2023-0123
_journal_volume 238
_journal_year 2023
_chemical_formula_moiety 'C16 H19 Mn N2 O5 S, C5 H3 O2 S'
_chemical_formula_sum 'C21 H22 Mn N2 O7 S2'
_chemical_formula_weight 533.46
_chemical_name_systematic
;
3-thiophenecarboxylato-? O-( 2,2'-dipyridyl -?2 N, N') manganese(II), 
;
_space_group_crystal_system monoclinic
_space_group_IT_number 14
_space_group_name_Hall '-P 2ybc'
_space_group_name_H-M_alt 'P 1 21/c 1'
_cell_angle_alpha 90
_cell_angle_beta 96.664(6)
_cell_angle_gamma 90
_cell_formula_units_Z 4
_cell_length_a 14.544(6)
_cell_length_b 9.636(4)
_cell_length_c 17.087(7)
_cell_measurement_reflns_used 6603
_cell_measurement_temperature 273(2)
_cell_measurement_theta_max 26.090
_cell_measurement_theta_min 2.400
_cell_volume 2378.5(17)
_computing_cell_refinement 'SAINT v8.34A (Bruker, 2013)'
_computing_data_reduction 'SAINT v8.34A (Bruker, 2013)'
_computing_molecular_graphics 'Olex2 (Dolomanov et al., 2009)'
_computing_publication_material 'Olex2 (Dolomanov et al., 2009)'
_computing_structure_refinement 'ShelXL (Sheldrick, 2015)'
_computing_structure_solution 'SIR2004 (Burla et al., 2007)'
_diffrn_ambient_temperature 273.15
_diffrn_measured_fraction_theta_full 1.000
_diffrn_measured_fraction_theta_max 0.997
_diffrn_measurement_device_type 'CCD area detector'
_diffrn_measurement_method 'phi and omega scans'
_diffrn_radiation_monochromator graphite
_diffrn_radiation_type MoK\a
_diffrn_radiation_wavelength 0.71073
_diffrn_reflns_av_R_equivalents 0.0190
_diffrn_reflns_av_unetI/netI 0.0199
_diffrn_reflns_Laue_measured_fraction_full 1.000
_diffrn_reflns_Laue_measured_fraction_max 0.997
_diffrn_reflns_limit_h_max 17
_diffrn_reflns_limit_h_min -17
_diffrn_reflns_limit_k_max 11
_diffrn_reflns_limit_k_min -7
_diffrn_reflns_limit_l_max 21
_diffrn_reflns_limit_l_min -21
_diffrn_reflns_number 14425
_diffrn_reflns_point_group_measured_fraction_full 1.000
_diffrn_reflns_point_group_measured_fraction_max 0.997
_diffrn_reflns_theta_full 25.242
_diffrn_reflns_theta_max 26.121
_diffrn_reflns_theta_min 2.400
_exptl_crystal_colour yellow
_exptl_crystal_colour_primary yellow
_exptl_crystal_density_diffrn 1.490
_exptl_crystal_density_meas .
_exptl_crystal_description block
_exptl_crystal_F_000 1100
_exptl_crystal_size_max 0.3
_exptl_crystal_size_mid 0.2
_exptl_crystal_size_min 0.2
_refine_diff_density_max 0.836
_refine_diff_density_min -0.589
_refine_diff_density_rms 0.053
_refine_ls_extinction_coef .
_refine_ls_extinction_method none
_refine_ls_goodness_of_fit_ref 1.044
_refine_ls_hydrogen_treatment constr
_refine_ls_matrix_type full
_refine_ls_number_parameters 318
_refine_ls_number_reflns 4715
_refine_ls_number_restraints 22
_refine_ls_restrained_S_all 1.156
_refine_ls_R_factor_all 0.0434
_refine_ls_R_factor_gt 0.0349
_refine_ls_shift/su_max 0.001
_refine_ls_shift/su_mean 0.000
_refine_ls_structure_factor_coef Fsqd
_refine_ls_weighting_details 'w=1/[\s^2^(Fo^2^)+(0.0522P)^2^+1.5232P] where P=(Fo^2^+2Fc^2^)/3'
_refine_ls_weighting_scheme calc
_refine_ls_wR_factor_gt 0.0967
_refine_ls_wR_factor_ref 0.1036
_reflns_Friedel_coverage 0.000
_reflns_Friedel_fraction_full .
_reflns_Friedel_fraction_max .
_reflns_number_gt 3960
_reflns_number_total 4715
_reflns_threshold_expression 'I > 2\s(I)'
_cod_data_source_file suppl_j_ncrs-2023-0123_suppl.cif
_cod_data_source_block 1_a
_cod_database_code 8107513
_shelx_space_group_comment
;
The symmetry employed for this shelxl refinement is uniquely defined
by the following loop, which should always be used as a source of
symmetry information in preference to the above space-group names.
They are only intended as comments.
;

loop_
_space_group_symop_operation_xyz
'x, y, z'
'-x, y+1/2, -z+1/2'
'-x, -y, -z'
'x, -y-1/2, z-1/2'

loop_
_atom_site_label
_atom_site_type_symbol
_atom_site_fract_x
_atom_site_fract_y
_atom_site_fract_z
_atom_site_U_iso_or_equiv
_atom_site_adp_type
_atom_site_occupancy
_atom_site_site_symmetry_order
_atom_site_calc_flag
_atom_site_refinement_flags_posn
_atom_site_refinement_flags_adp
_atom_site_refinement_flags_occupancy
_atom_site_disorder_assembly
_atom_site_disorder_group
Mn1 Mn 0.67422(2) 0.75484(3) 0.41260(2) 0.02793(11) Uani 1 1 d D . . . .
S1 S 1.0153(2) 0.8828(3) 0.72138(19) 0.0470(5) Uani 0.624(5) 1 d D . P A 1
S2 S 0.10112(5) 0.60919(9) 0.42844(5) 0.0647(2) Uani 1 1 d D U . . .
S1A S 0.9369(4) 0.7648(7) 0.7518(4) 0.0446(8) Uani 0.376(5) 1 d D . P A 2
O1 O 0.77492(11) 0.75533(16) 0.51229(9) 0.0414(4) Uani 1 1 d . . . . .
O2 O 0.88994(11) 0.87678(19) 0.46989(9) 0.0477(4) Uani 1 1 d . . . . .
O3 O 0.41071(10) 0.62813(16) 0.44311(11) 0.0467(4) Uani 1 1 d . . . . .
O4 O 0.39665(11) 0.85634(16) 0.45527(9) 0.0412(4) Uani 1 1 d . . . . .
O5 O 0.75344(12) 0.92049(19) 0.35944(11) 0.0573(5) Uani 1 1 d D . . . .
H5 H 0.8082 0.9288 0.3841 0.086 Uiso 1 1 d DR . . . .
O6 O 0.57921(11) 0.90835(16) 0.45050(9) 0.0425(4) Uani 1 1 d . . . . .
H6A H 0.6065 0.9554 0.4885 0.064 Uiso 1 1 d R . . . .
H6B H 0.5325 0.8674 0.4657 0.064 Uiso 1 1 d R . . . .
O7 O 0.59159(10) 0.59524(17) 0.45652(10) 0.0440(4) Uani 1 1 d . . . . .
H7A H 0.6097 0.5284 0.4882 0.066 Uiso 1 1 d R . . . .
H7B H 0.5319 0.5944 0.4488 0.066 Uiso 1 1 d R . . . .
N1 N 0.74256(12) 0.59904(18) 0.34077(10) 0.0323(4) Uani 1 1 d . . . . .
N2 N 0.58976(13) 0.74516(19) 0.29109(10) 0.0358(4) Uani 1 1 d . . . . .
C1 C 0.85279(14) 0.8155(2) 0.52243(12) 0.0330(4) Uani 1 1 d . . . . .
C2 C 0.90139(14) 0.8153(2) 0.60394(13) 0.0340(5) Uani 1 1 d . . . . .
C3 C 0.97925(16) 0.8937(2) 0.62652(14) 0.0416(5) Uani 1 1 d D . . . .
H3 H 1.0088 0.9477 0.5919 0.050 Uiso 1 1 d R . . A .
C4 C 0.9311(10) 0.7709(16) 0.7363(7) 0.064(6) Uani 0.624(5) 1 d D . P A 1
H4 H 0.9242 0.7320 0.7851 0.077 Uiso 0.624(5) 1 calc R . P A 1
C5 C 0.87215(17) 0.7422(2) 0.66750(14) 0.0413(5) Uani 1 1 d D . . . .
H5A H 0.8207 0.6843 0.6629 0.050 Uiso 1 1 d R . . A .
C6 C 0.81343(16) 0.5190(2) 0.37032(13) 0.0419(5) Uani 1 1 d . . . . .
H6 H 0.8387 0.5328 0.4223 0.050 Uiso 1 1 calc R . . . .
C7 C 0.85047(18) 0.4171(3) 0.32702(15) 0.0485(6) Uani 1 1 d . . . . .
H7 H 0.8999 0.3634 0.3492 0.058 Uiso 1 1 calc R . . . .
C8 C 0.81297(18) 0.3964(3) 0.25051(15) 0.0478(6) Uani 1 1 d . . . . .
H8 H 0.8364 0.3278 0.2201 0.057 Uiso 1 1 calc R . . . .
C9 C 0.74048(16) 0.4779(2) 0.21920(13) 0.0410(5) Uani 1 1 d . . . . .
H9 H 0.7145 0.4653 0.1673 0.049 Uiso 1 1 calc R . . . .
C10 C 0.70630(14) 0.5796(2) 0.26584(11) 0.0293(4) Uani 1 1 d . . . . .
C11 C 0.62800(14) 0.6716(2) 0.23625(11) 0.0304(4) Uani 1 1 d . . . . .
C12 C 0.59616(19) 0.6822(3) 0.15725(13) 0.0512(6) Uani 1 1 d . . . . .
H12 H 0.6244 0.6322 0.1201 0.061 Uiso 1 1 calc R . . . .
C13 C 0.5224(2) 0.7674(3) 0.13404(15) 0.0607(8) Uani 1 1 d . . . . .
H13 H 0.5000 0.7755 0.0810 0.073 Uiso 1 1 calc R . . . .
C14 C 0.4822(2) 0.8400(3) 0.18975(15) 0.0588(7) Uani 1 1 d . . . . .
H14 H 0.4317 0.8975 0.1754 0.071 Uiso 1 1 calc R . . . .
C15 C 0.51788(18) 0.8264(3) 0.26733(14) 0.0526(7) Uani 1 1 d . . . . .
H15 H 0.4905 0.8762 0.3051 0.063 Uiso 1 1 calc R . . . .
C16 C 0.36364(14) 0.7358(2) 0.44859(12) 0.0302(4) Uani 1 1 d . . . . .
C17 C 0.26138(14) 0.7180(2) 0.44616(12) 0.0302(4) Uani 1 1 d . . . . .
C18 C 0.21766(15) 0.5964(2) 0.42606(14) 0.0436(5) Uani 1 1 d D . . . .
H18 H 0.2476 0.5160 0.4126 0.052 Uiso 1 1 calc R . . . .
C19 C 0.10615(17) 0.7751(3) 0.45584(17) 0.0568(4) Uani 1 1 d D U . . .
H19 H 0.0554 0.8289 0.4649 0.068 Uiso 1 1 calc R . . . .
C20 C 0.19880(17) 0.8223(3) 0.46331(15) 0.0476(6) Uani 1 1 d D . . . .
H20 H 0.2165 0.9122 0.4779 0.057 Uiso 1 1 calc R . . . .
C21 C 0.7317(3) 1.0477(4) 0.3237(2) 0.0874(11) Uani 1 1 d D . . . .
H21A H 0.6668 1.0504 0.3052 0.131 Uiso 1 1 calc GR . . . .
H21B H 0.7669 1.0596 0.2800 0.131 Uiso 1 1 calc GR . . . .
H21C H 0.7464 1.1209 0.3612 0.131 Uiso 1 1 calc GR . . . .
C4A C 1.0075(13) 0.873(2) 0.7088(9) 0.079(10) Uani 0.376(5) 1 d D . P A 2
H4A H 1.0594 0.9144 0.7358 0.095 Uiso 0.376(5) 1 calc R . P A 2

loop_
_atom_site_aniso_label
_atom_site_aniso_U_11
_atom_site_aniso_U_22
_atom_site_aniso_U_33
_atom_site_aniso_U_23
_atom_site_aniso_U_13
_atom_site_aniso_U_12
Mn1 0.02840(18) 0.03000(18) 0.02552(17) -0.00306(12) 0.00366(12) -0.00061(12)
S1 0.0427(10) 0.0479(10) 0.0465(7) -0.0111(7) -0.0117(6) 0.0066(7)
S2 0.0367(3) 0.0862(6) 0.0686(5) 0.0168(4) -0.0050(3) -0.0111(3)
S1A 0.0501(16) 0.0440(17) 0.0379(17) -0.0022(11) -0.0027(10) 0.0047(12)
O1 0.0365(9) 0.0488(10) 0.0367(8) 0.0022(7) -0.0046(7) -0.0116(7)
O2 0.0348(8) 0.0638(11) 0.0449(9) 0.0072(8) 0.0060(7) -0.0070(8)
O3 0.0292(8) 0.0311(8) 0.0794(12) 0.0074(8) 0.0045(8) 0.0043(6)
O4 0.0412(9) 0.0297(8) 0.0521(9) -0.0065(7) 0.0034(7) -0.0082(7)
O5 0.0475(10) 0.0540(11) 0.0681(12) 0.0241(9) -0.0036(8) -0.0125(8)
O6 0.0386(8) 0.0382(9) 0.0524(9) -0.0172(7) 0.0122(7) -0.0031(7)
O7 0.0285(8) 0.0419(9) 0.0616(10) 0.0154(8) 0.0049(7) -0.0022(7)
N1 0.0348(9) 0.0339(9) 0.0284(8) -0.0001(7) 0.0046(7) 0.0047(7)
N2 0.0365(10) 0.0424(11) 0.0278(9) -0.0036(7) 0.0005(7) 0.0095(8)
C1 0.0278(10) 0.0328(11) 0.0380(11) -0.0046(9) 0.0016(8) 0.0032(8)
C2 0.0312(11) 0.0302(11) 0.0397(11) -0.0066(9) 0.0000(9) 0.0045(8)
C3 0.0338(12) 0.0416(13) 0.0478(13) -0.0044(10) -0.0016(10) -0.0004(9)
C4 0.090(9) 0.053(5) 0.051(8) 0.003(4) 0.012(5) 0.024(5)
C5 0.0443(13) 0.0357(12) 0.0429(13) -0.0043(10) 0.0011(10) -0.0015(10)
C6 0.0428(13) 0.0465(13) 0.0359(11) 0.0026(10) 0.0021(9) 0.0110(10)
C7 0.0468(14) 0.0427(13) 0.0558(15) 0.0025(11) 0.0052(11) 0.0169(11)
C8 0.0543(15) 0.0376(13) 0.0524(14) -0.0124(11) 0.0097(11) 0.0112(11)
C9 0.0467(13) 0.0395(12) 0.0368(11) -0.0103(10) 0.0046(10) 0.0034(10)
C10 0.0306(10) 0.0281(10) 0.0299(10) -0.0017(8) 0.0068(8) -0.0017(8)
C11 0.0326(10) 0.0307(11) 0.0279(10) -0.0019(8) 0.0038(8) -0.0009(8)
C12 0.0580(16) 0.0654(17) 0.0292(11) -0.0076(11) 0.0006(10) 0.0173(13)
C13 0.0678(19) 0.079(2) 0.0314(12) 0.0012(12) -0.0091(12) 0.0222(15)
C14 0.0592(17) 0.0699(19) 0.0438(14) 0.0001(13) -0.0082(12) 0.0308(14)
C15 0.0532(15) 0.0645(17) 0.0383(13) -0.0091(12) -0.0020(11) 0.0282(13)
C16 0.0315(10) 0.0277(10) 0.0303(10) 0.0017(8) -0.0018(8) 0.0000(8)
C17 0.0295(10) 0.0307(10) 0.0298(10) 0.0045(8) 0.0012(8) 0.0019(8)
C18 0.0316(11) 0.0391(13) 0.0579(14) -0.0003(11) -0.0042(10) -0.0036(10)
C19 0.0300(8) 0.0817(9) 0.0594(9) 0.0175(8) 0.0076(8) 0.0154(8)
C20 0.0464(14) 0.0425(14) 0.0558(15) 0.0006(11) 0.0137(11) 0.0104(11)
C21 0.079(2) 0.072(2) 0.107(3) 0.045(2) -0.004(2) -0.0108(18)
C4A 0.042(8) 0.077(12) 0.11(2) -0.046(10) -0.014(8) 0.001(6)

loop_
_atom_type_symbol
_atom_type_description
_atom_type_scat_dispersion_real
_atom_type_scat_dispersion_imag
_atom_type_scat_source
C C 0.0033 0.0016 'International Tables Vol C Tables 4.2.6.8 and 6.1.1.4'
H H 0.0000 0.0000 'International Tables Vol C Tables 4.2.6.8 and 6.1.1.4'
Mn Mn 0.3368 0.7283 'International Tables Vol C Tables 4.2.6.8 and 6.1.1.4'
N N 0.0061 0.0033 'International Tables Vol C Tables 4.2.6.8 and 6.1.1.4'
O O 0.0106 0.0060 'International Tables Vol C Tables 4.2.6.8 and 6.1.1.4'
S S 0.1246 0.1234 'International Tables Vol C Tables 4.2.6.8 and 6.1.1.4'

loop_
_geom_angle_atom_site_label_1
_geom_angle_atom_site_label_2
_geom_angle_atom_site_label_3
_geom_angle
_geom_angle_site_symmetry_1
_geom_angle_site_symmetry_3
O1 Mn1 O5 89.10(7) . .
O1 Mn1 O6 99.40(7) . .
O1 Mn1 O7 94.80(7) . .
O1 Mn1 N1 97.64(7) . .
O1 Mn1 N2 168.55(7) . .
O5 Mn1 N1 88.48(8) . .
O5 Mn1 N2 84.70(7) . .
O6 Mn1 O5 90.61(8) . .
O6 Mn1 N1 162.92(6) . .
O6 Mn1 N2 90.30(6) . .
O7 Mn1 O5 176.09(6) . .
O7 Mn1 O6 88.98(7) . .
O7 Mn1 N1 90.77(7) . .
O7 Mn1 N2 91.42(7) . .
N1 Mn1 N2 72.63(7) . .
C3 S1 C4 92.0(5) . .
C19 S2 C18 93.72(12) . .
C5 S1A C4A 90.9(6) . .
C1 O1 Mn1 129.53(14) . .
Mn1 O5 H5 111.1 . .
C21 O5 Mn1 135.3(2) . .
C21 O5 H5 106.5 . .
Mn1 O6 H6A 109.5 . .
Mn1 O6 H6B 109.4 . .
H6A O6 H6B 109.4 . .
Mn1 O7 H7A 127.9 . .
Mn1 O7 H7B 123.3 . .
H7A O7 H7B 108.4 . .
C6 N1 Mn1 123.37(14) . .
C6 N1 C10 118.72(18) . .
C10 N1 Mn1 117.77(13) . .
C11 N2 Mn1 115.56(14) . .
C15 N2 Mn1 124.94(15) . .
C15 N2 C11 118.09(19) . .
O1 C1 C2 116.62(19) . .
O2 C1 O1 124.9(2) . .
O2 C1 C2 118.41(19) . .
C3 C2 C1 123.2(2) . .
C3 C2 C5 111.8(2) . .
C5 C2 C1 124.9(2) . .
S1 C3 H3 122.9 . .
C2 C3 S1 113.4(2) . .
C2 C3 H3 123.7 . .
C2 C3 C4A 109.2(6) . .
C4A C3 H3 127.0 . .
S1 C4 H4 123.6 . .
C5 C4 S1 112.8(8) . .
C5 C4 H4 123.6 . .
S1A C5 H5A 121.9 . .
C2 C5 S1A 114.8(2) . .
C2 C5 H5A 123.3 . .
C4 C5 C2 109.9(5) . .
C4 C5 H5A 126.8 . .
N1 C6 H6 118.6 . .
N1 C6 C7 122.7(2) . .
C7 C6 H6 118.6 . .
C6 C7 H7 120.7 . .
C8 C7 C6 118.6(2) . .
C8 C7 H7 120.7 . .
C7 C8 H8 120.3 . .
C7 C8 C9 119.4(2) . .
C9 C8 H8 120.3 . .
C8 C9 H9 120.4 . .
C8 C9 C10 119.3(2) . .
C10 C9 H9 120.4 . .
N1 C10 C9 121.24(19) . .
N1 C10 C11 116.32(17) . .
C9 C10 C11 122.44(18) . .
N2 C11 C10 116.10(17) . .
N2 C11 C12 121.6(2) . .
C12 C11 C10 122.33(19) . .
C11 C12 H12 120.3 . .
C13 C12 C11 119.3(2) . .
C13 C12 H12 120.3 . .
C12 C13 H13 120.4 . .
C14 C13 C12 119.2(2) . .
C14 C13 H13 120.4 . .
C13 C14 H14 120.7 . .
C13 C14 C15 118.7(2) . .
C15 C14 H14 120.7 . .
N2 C15 C14 123.1(2) . .
N2 C15 H15 118.4 . .
C14 C15 H15 118.4 . .
O3 C16 O4 124.5(2) . .
O3 C16 C17 116.99(18) . .
O4 C16 C17 118.54(18) . .
C18 C17 C16 122.83(19) . .
C18 C17 C20 111.9(2) . .
C20 C17 C16 125.3(2) . .
S2 C18 H18 124.2 . .
C17 C18 S2 111.66(18) . .
C17 C18 H18 124.2 . .
S2 C19 H19 124.9 . .
C20 C19 S2 110.2(2) . .
C20 C19 H19 124.9 . .
C17 C20 C19 112.6(2) . .
C17 C20 H20 123.7 . .
C19 C20 H20 123.7 . .
O5 C21 H21A 109.5 . .
O5 C21 H21B 109.5 . .
O5 C21 H21C 109.5 . .
H21A C21 H21B 109.5 . .
H21A C21 H21C 109.5 . .
H21B C21 H21C 109.5 . .
S1A C4A H4A 123.4 . .
C3 C4A S1A 113.3(9) . .
C3 C4A H4A 123.4 . .

loop_
_geom_bond_atom_site_label_1
_geom_bond_atom_site_label_2
_geom_bond_distance
_geom_bond_site_symmetry_2
Mn1 O1 2.1137(17) .
Mn1 O5 2.2232(18) .
Mn1 O6 2.1737(16) .
Mn1 O7 2.1406(16) .
Mn1 N1 2.2430(18) .
Mn1 N2 2.2884(19) .
S1 C3 1.648(4) .
S1 C4 1.673(11) .
S2 C18 1.705(2) .
S2 C19 1.665(3) .
S1A C5 1.642(7) .
S1A C4A 1.689(13) .
O1 C1 1.266(3) .
O2 C1 1.249(3) .
O3 C16 1.253(3) .
O4 C16 1.257(2) .
O5 H5 0.8610 .
O5 C21 1.389(4) .
O6 H6A 0.8516 .
O6 H6B 0.8519 .
O7 H7A 0.8629 .
O7 H7B 0.8629 .
N1 C6 1.339(3) .
N1 C10 1.340(3) .
N2 C11 1.346(3) .
N2 C15 1.331(3) .
C1 C2 1.487(3) .
C2 C3 1.379(3) .
C2 C5 1.401(3) .
C3 H3 0.9299 .
C3 C4A 1.433(14) .
C4 H4 0.9300 .
C4 C5 1.400(12) .
C5 H5A 0.9301 .
C6 H6 0.9300 .
C6 C7 1.376(3) .
C7 H7 0.9300 .
C7 C8 1.371(4) .
C8 H8 0.9300 .
C8 C9 1.372(3) .
C9 H9 0.9300 .
C9 C10 1.391(3) .
C10 C11 1.485(3) .
C11 C12 1.379(3) .
C12 H12 0.9300 .
C12 C13 1.372(4) .
C13 H13 0.9300 .
C13 C14 1.366(4) .
C14 H14 0.9300 .
C14 C15 1.373(3) .
C15 H15 0.9300 .
C16 C17 1.493(3) .
C17 C18 1.358(3) .
C17 C20 1.409(3) .
C18 H18 0.9300 .
C19 H19 0.9300 .
C19 C20 1.414(4) .
C20 H20 0.9300 .
C21 H21A 0.9600 .
C21 H21B 0.9600 .
C21 H21C 0.9600 .
C4A H4A 0.9300 .
